data_7237183
loop_
_publ_author_name
'Szimhardt, Norbert'
'Wurzenberger, Maximilian H. H.'
'Zeisel, Lukas'
'Gruhne, Michael S.'
'Lommel, Marcus'
'Stierstorfer, J\"org'

_publ_section_title
;
 Maximization of the energy capability level in transition metal complexes
 through application of 1-amino- and 2-amino-5H-tetrazole ligands
;
_journal_issue 33
_journal_name_full 'Journal of Materials Chemistry A'
_journal_page_first 16257
_journal_paper_doi 10.1039/C8TA06326E
_journal_volume 6
_journal_year 2018
_chemical_formula_moiety 'C2 H6 Cl2 Cu N10'
_chemical_formula_sum 'C2 H6 Cl2 Cu N10'
_chemical_formula_weight 304.61
_chemical_name_common 'bischlorido bis(1-aminotetrazolyl) copper(II)'
_chemical_name_systematic
;
bis-chlorido bis(1-aminotetrazolyl) copper(II)
;
_space_group_IT_number 14
_space_group_name_Hall '-P 2yn'
_space_group_name_H-M_alt 'P 1 21/n 1'
_symmetry_cell_setting monoclinic
_symmetry_Int_Tables_number 14
_symmetry_space_group_name_Hall '-P 2yn'
_symmetry_space_group_name_H-M 'P 1 21/n 1'
_atom_sites_solution_hydrogens difmap
_audit_creation_date
;
'Fri Nov 04 15:42:42 2016'
;
_audit_creation_method SHELXL-2013
_audit_update_record
;
2018-04-04 deposited with the CCDC.
2018-08-03 downloaded from the CCDC.
;
_cell_angle_alpha 90
_cell_angle_beta 91.719(4)
_cell_angle_gamma 90
_cell_formula_units_Z 4
_cell_length_a 7.4976(2)
_cell_length_b 12.2023(5)
_cell_length_c 10.3115(4)
_cell_measurement_reflns_used 3025
_cell_measurement_temperature 173(2)
_cell_measurement_theta_max 31.8480
_cell_measurement_theta_min 4.6820
_cell_volume 942.95(6)
_computing_cell_refinement
;
CrysAlisPro, Agilent Technologies,
Version 1.171.37.33 (release 27-03-2014 CrysAlis171 .NET)
(compiled Mar 27 2014,17:12:48)
;
_computing_data_collection
;
CrysAlisPro, Agilent Technologies,
Version 1.171.37.33 (release 27-03-2014 CrysAlis171 .NET)
(compiled Mar 27 2014,17:12:48)
;
_computing_data_reduction
;
CrysAlisPro, Agilent Technologies,
Version 1.171.37.33 (release 27-03-2014 CrysAlis171 .NET)
(compiled Mar 27 2014,17:12:48)
;
_computing_structure_refinement 'SHELXL-2013 (Sheldrick, 2013)'
_diffrn_ambient_temperature 173(2)
_diffrn_detector 'CCD plate'
_diffrn_detector_area_resol_mean 15.9809
_diffrn_detector_type Sapphire3
_diffrn_measured_fraction_theta_full 0.995
_diffrn_measured_fraction_theta_max 0.995
_diffrn_measurement_details
;
#__ type_ start__ end____ width___ exp.time_
  1 omega  -45.00  105.00   1.0000   10.0000
omega____ theta____ kappa____ phi______ frames
    -       29.7932    0.0000   90.0000 150

#__ type_ start__ end____ width___ exp.time_
  2 omega   50.00   75.00   1.0000   10.0000
omega____ theta____ kappa____ phi______ frames
    -       29.7932  -99.0000   90.0000 25

#__ type_ start__ end____ width___ exp.time_
  3 omega    8.00   70.00   1.0000   10.0000
omega____ theta____ kappa____ phi______ frames
    -       29.7932  -99.0000 -120.0000 62

#__ type_ start__ end____ width___ exp.time_
  4 omega   -3.00   82.00   1.0000   10.0000
omega____ theta____ kappa____ phi______ frames
    -       29.7932   77.0000   90.0000 85

#__ type_ start__ end____ width___ exp.time_
  5 omega   60.00   97.00   1.0000   10.0000
omega____ theta____ kappa____ phi______ frames
    -       29.7932  179.0000  -90.0000 37

#__ type_ start__ end____ width___ exp.time_
  6 omega   44.00   87.00   1.0000   10.0000
omega____ theta____ kappa____ phi______ frames
    -       29.7932   77.0000  -90.0000 43

#__ type_ start__ end____ width___ exp.time_
  7 omega -109.00  -60.00   1.0000   10.0000
omega____ theta____ kappa____ phi______ frames
    -      -28.6994 -179.0000 -120.0000 49

;
_diffrn_measurement_device 'four-circle diffractometer'
_diffrn_measurement_device_type 'Xcalibur, Sapphire3'
_diffrn_measurement_method '\w scans'
_diffrn_orient_matrix_UB_11 -0.0427507000
_diffrn_orient_matrix_UB_12 -0.0173413000
_diffrn_orient_matrix_UB_13 -0.0587857000
_diffrn_orient_matrix_UB_21 0.0171536000
_diffrn_orient_matrix_UB_22 0.0518803000
_diffrn_orient_matrix_UB_23 -0.0280246000
_diffrn_orient_matrix_UB_31 0.0827177000
_diffrn_orient_matrix_UB_32 -0.0196804000
_diffrn_orient_matrix_UB_33 -0.0221549000
_diffrn_radiation_monochromator graphite
_diffrn_radiation_probe x-ray
_diffrn_radiation_type MoK\a
_diffrn_radiation_wavelength 0.71073
_diffrn_reflns_av_R_equivalents 0.0275
_diffrn_reflns_av_sigmaI/netI 0.0497
_diffrn_reflns_av_unetI/netI 0.0260
_diffrn_reflns_Laue_measured_fraction_full 0.995
_diffrn_reflns_Laue_measured_fraction_max 0.995
_diffrn_reflns_limit_h_max 9
_diffrn_reflns_limit_h_min -9
_diffrn_reflns_limit_k_max 15
_diffrn_reflns_limit_k_min -14
_diffrn_reflns_limit_l_max 12
_diffrn_reflns_limit_l_min -12
_diffrn_reflns_number 6823
_diffrn_reflns_point_group_measured_fraction_full 0.995
_diffrn_reflns_point_group_measured_fraction_max 0.995
_diffrn_reflns_theta_full 25.242
_diffrn_reflns_theta_max 25.991
_diffrn_reflns_theta_min 4.293
_diffrn_source 'Enhance (Mo) X-ray Source'
_exptl_absorpt_coefficient_mu 2.867
_exptl_absorpt_correction_T_max 1.00000
_exptl_absorpt_correction_T_min 0.90111
_exptl_absorpt_correction_type multi-scan
_exptl_absorpt_process_details
;
CrysAlisPro, Agilent Technologies,
Version 1.171.37.33 (release 27-03-2014 CrysAlis171 .NET)
(compiled Mar 27 2014,17:12:48)
Empirical absorption correction using spherical harmonics,
 implemented in SCALE3 ABSPACK scaling algorithm.
;
_exptl_crystal_colour green
_exptl_crystal_density_diffrn 2.146
_exptl_crystal_description block
_exptl_crystal_F_000 604
_exptl_crystal_size_max 0.200
_exptl_crystal_size_mid 0.130
_exptl_crystal_size_min 0.090
_refine_diff_density_max 0.342
_refine_diff_density_min -0.329
_refine_diff_density_rms 0.068
_refine_ls_extinction_method none
_refine_ls_goodness_of_fit_ref 1.086
_refine_ls_hydrogen_treatment refall
_refine_ls_matrix_type full
_refine_ls_number_parameters 160
_refine_ls_number_reflns 1846
_refine_ls_number_restraints 0
_refine_ls_restrained_S_all 1.086
_refine_ls_R_factor_all 0.0277
_refine_ls_R_factor_gt 0.0224
_refine_ls_shift/su_max 0.000
_refine_ls_shift/su_mean 0.000
_refine_ls_structure_factor_coef Fsqd
_refine_ls_weighting_details 'w=1/[\s^2^(Fo^2^)+(0.0226P)^2^+0.4773P] where P=(Fo^2^+2Fc^2^)/3'
_refine_ls_weighting_scheme calc
_refine_ls_wR_factor_gt 0.0539
_refine_ls_wR_factor_ref 0.0564
_reflns_Friedel_coverage 0.000
_reflns_number_gt 1625
_reflns_number_total 1846
_reflns_threshold_expression 'I > 2\s(I)'
_cod_data_source_file c8ta06326e2.cif
_cod_data_source_block lx529
_cod_database_code 7237183
_shelx_space_group_comment
;
The symmetry employed for this shelxl refinement is uniquely defined
by the following loop, which should always be used as a source of
symmetry information in preference to the above space-group names.
They are only intended as comments.
;
_shelx_estimated_absorpt_t_min 0.598
_shelx_estimated_absorpt_t_max 0.782
_shelxl_version_number 2013-4

loop_
_space_group_symop_operation_xyz
'x, y, z'
'-x+1/2, y+1/2, -z+1/2'
'-x, -y, -z'
'x-1/2, -y-1/2, z-1/2'

loop_
_atom_site_label
_atom_site_type_symbol
_atom_site_fract_x
_atom_site_fract_y
_atom_site_fract_z
_atom_site_U_iso_or_equiv
_atom_site_adp_type
_atom_site_occupancy
_atom_site_site_symmetry_order
_atom_site_calc_flag
Cu1 Cu 0.38321(3) 0.07794(2) 0.13034(3) 0.01614(10) Uani 1 1 d
Cl1 Cl 0.11792(7) 0.05452(5) 0.23028(6) 0.02039(14) Uani 1 1 d
Cl2 Cl 0.64924(7) 0.10818(4) 0.02835(5) 0.01577(13) Uani 1 1 d
N5 N 0.4034(3) 0.26783(19) 0.2691(2) 0.0199(4) Uani 1 1 d
N1 N 0.5570(2) 0.28696(15) 0.34742(18) 0.0154(4) Uani 1 1 d
N2 N 0.7079(3) 0.23120(17) 0.3236(2) 0.0242(5) Uani 1 1 d
N3 N 0.8251(3) 0.26266(16) 0.4102(2) 0.0247(5) Uani 1 1 d
N9 N 0.5108(2) -0.01032(15) 0.26928(19) 0.0179(4) Uani 1 1 d
N8 N 0.4294(3) -0.08208(17) 0.3515(2) 0.0287(5) Uani 1 1 d
N7 N 0.5475(3) -0.12709(17) 0.4278(2) 0.0270(5) Uani 1 1 d
N6 N 0.7067(2) -0.08516(15) 0.39541(19) 0.0166(4) Uani 1 1 d
N10 N 0.8713(3) -0.1156(2) 0.4544(2) 0.0239(5) Uani 1 1 d
C1 C 0.5847(3) 0.35026(19) 0.4502(2) 0.0164(5) Uani 1 1 d
C2 C 0.6825(3) -0.01493(18) 0.2987(2) 0.0154(5) Uani 1 1 d
N4 N 0.7510(2) 0.33732(15) 0.49088(19) 0.0164(4) Uani 1 1 d
H1 H 0.508(3) 0.392(2) 0.483(3) 0.023(7) Uiso 1 1 d
H2 H 0.763(4) 0.026(2) 0.261(3) 0.025(7) Uiso 1 1 d
H10A H 0.866(4) -0.190(2) 0.459(3) 0.035(8) Uiso 1 1 d
H10B H 0.882(4) -0.089(3) 0.532(4) 0.049(10) Uiso 1 1 d
H5A H 0.318(4) 0.256(3) 0.319(3) 0.048(10) Uiso 1 1 d
H5B H 0.380(4) 0.325(2) 0.226(3) 0.032(9) Uiso 1 1 d

loop_
_atom_site_aniso_label
_atom_site_aniso_U_11
_atom_site_aniso_U_22
_atom_site_aniso_U_33
_atom_site_aniso_U_23
_atom_site_aniso_U_13
_atom_site_aniso_U_12
Cu1 0.01133(15) 0.02074(17) 0.01639(17) 0.00547(11) 0.00107(12) -0.00030(10)
Cl1 0.0131(2) 0.0309(3) 0.0174(3) 0.0021(2) 0.0034(2) -0.0020(2)
Cl2 0.0130(2) 0.0173(3) 0.0171(3) 0.0009(2) 0.0024(2) -0.0015(2)
N5 0.0153(10) 0.0249(12) 0.0193(11) -0.0009(9) -0.0041(9) -0.0029(9)
N1 0.0158(9) 0.0143(9) 0.0162(10) 0.0004(8) -0.0005(8) -0.0020(7)
N2 0.0197(9) 0.0238(11) 0.0291(12) -0.0104(9) -0.0020(9) 0.0033(8)
N3 0.0205(10) 0.0222(11) 0.0313(13) -0.0123(9) -0.0022(10) 0.0038(8)
N9 0.0177(9) 0.0176(10) 0.0186(11) 0.0044(8) 0.0035(8) -0.0021(8)
N8 0.0200(10) 0.0319(12) 0.0342(14) 0.0183(10) 0.0029(10) -0.0043(9)
N7 0.0231(10) 0.0285(12) 0.0296(13) 0.0132(10) 0.0029(10) -0.0015(9)
N6 0.0176(9) 0.0171(10) 0.0151(10) 0.0027(8) 0.0007(8) 0.0005(7)
N10 0.0239(11) 0.0244(12) 0.0231(13) 0.0050(10) -0.0053(10) 0.0051(9)
C1 0.0176(11) 0.0162(12) 0.0156(12) -0.0019(9) 0.0024(10) -0.0004(9)
C2 0.0167(11) 0.0141(11) 0.0155(12) 0.0001(9) 0.0024(10) 0.0002(9)
N4 0.0149(9) 0.0155(10) 0.0188(10) -0.0012(8) 0.0023(8) 0.0000(7)

loop_
_atom_type_symbol
_atom_type_description
_atom_type_scat_dispersion_real
_atom_type_scat_dispersion_imag
_atom_type_scat_source
C C 0.0033 0.0016 'International Tables Vol C Tables 4.2.6.8 and 6.1.1.4'
H H 0.0000 0.0000 'International Tables Vol C Tables 4.2.6.8 and 6.1.1.4'
Cl Cl 0.1484 0.1585 'International Tables Vol C Tables 4.2.6.8 and 6.1.1.4'
Cu Cu 0.3201 1.2651 'International Tables Vol C Tables 4.2.6.8 and 6.1.1.4'
N N 0.0061 0.0033 'International Tables Vol C Tables 4.2.6.8 and 6.1.1.4'

loop_
_geom_angle_atom_site_label_1
_geom_angle_atom_site_label_2
_geom_angle_atom_site_label_3
_geom_angle
_geom_angle_site_symmetry_1
_geom_angle_site_symmetry_3
N4 Cu1 N9 178.42(7) 4_565 .
N4 Cu1 Cl1 88.26(5) 4_565 .
N9 Cu1 Cl1 90.79(5) . .
N4 Cu1 Cl2 90.35(5) 4_565 .
N9 Cu1 Cl2 90.63(5) . .
Cl1 Cu1 Cl2 177.96(2) . .
N1 N5 H5A 108(2) . .
N1 N5 H5B 109(2) . .
H5A N5 H5B 108(3) . .
C1 N1 N2 109.15(19) . .
C1 N1 N5 131.56(19) . .
N2 N1 N5 119.24(18) . .
N3 N2 N1 106.33(18) . .
N2 N3 N4 109.81(18) . .
C2 N9 N8 106.25(19) . .
C2 N9 Cu1 128.97(16) . .
N8 N9 Cu1 124.75(15) . .
N7 N8 N9 109.79(19) . .
N8 N7 N6 106.46(18) . .
C2 N6 N7 109.26(19) . .
C2 N6 N10 126.45(19) . .
N7 N6 N10 124.27(18) . .
N6 N10 H10A 104.5(18) . .
N6 N10 H10B 111(2) . .
H10A N10 H10B 109(3) . .
N4 C1 N1 108.1(2) . .
N4 C1 H1 126.3(18) . .
N1 C1 H1 125.6(18) . .
N9 C2 N6 108.2(2) . .
N9 C2 H2 123.5(17) . .
N6 C2 H2 128.2(18) . .
C1 N4 N3 106.59(19) . .
C1 N4 Cu1 127.63(16) . 4_666
N3 N4 Cu1 125.42(14) . 4_666

loop_
_geom_bond_atom_site_label_1
_geom_bond_atom_site_label_2
_geom_bond_distance
_geom_bond_site_symmetry_2
Cu1 N4 2.0086(19) 4_565
Cu1 N9 2.011(2) .
Cu1 Cl1 2.2854(6) .
Cu1 Cl2 2.3122(5) .
N5 N1 1.407(3) .
N5 H5A 0.85(3) .
N5 H5B 0.84(3) .
N1 C1 1.323(3) .
N1 N2 1.349(3) .
N2 N3 1.292(3) .
N3 N4 1.363(3) .
N9 C2 1.315(3) .
N9 N8 1.375(3) .
N8 N7 1.289(3) .
N7 N6 1.350(3) .
N6 C2 1.323(3) .
N6 N10 1.409(3) .
N10 H10A 0.92(3) .
N10 H10B 0.86(4) .
C1 N4 1.313(3) .
C1 H1 0.85(3) .
C2 H2 0.88(3) .
N4 Cu1 2.0086(19) 4_666

loop_
_geom_hbond_atom_site_label_D
_geom_hbond_atom_site_label_H
_geom_hbond_atom_site_label_A
_geom_hbond_distance_DH
_geom_hbond_distance_HA
_geom_hbond_distance_DA
_geom_hbond_angle_DHA
_geom_hbond_site_symmetry_A
C1 H1 Cl2 0.85(3) 2.74(3) 3.424(2) 138(2) 4_566
C2 H2 Cl1 0.88(3) 2.71(3) 3.466(2) 144(2) 1_655
C2 H2 Cl2 0.88(3) 2.72(3) 3.170(2) 114(2) .
N10 H10A Cl2 0.92(3) 2.46(3) 3.380(2) 179(3) 2_645
N10 H10B Cl1 0.86(4) 2.49(4) 3.334(3) 167(3) 3_656
N5 H5B Cl1 0.84(3) 2.84(3) 3.502(2) 137(3) 2
N5 H5B N8 0.84(3) 2.69(3) 3.308(3) 132(2) 2
C1 H1 Cl2 0.85(3) 2.74(3) 3.424(2) 138(2) 4_566
C2 H2 Cl1 0.88(3) 2.71(3) 3.466(2) 144(2) 1_655
C2 H2 Cl2 0.88(3) 2.72(3) 3.170(2) 114(2) .
N10 H10A Cl2 0.92(3) 2.46(3) 3.380(2) 179(3) 2_645
N10 H10B Cl1 0.86(4) 2.49(4) 3.334(3) 167(3) 3_656
N5 H5B Cl1 0.84(3) 2.84(3) 3.502(2) 137(3) 2
N5 H5B N8 0.84(3) 2.69(3) 3.308(3) 132(2) 2

loop_
_geom_torsion_atom_site_label_1
_geom_torsion_atom_site_label_2
_geom_torsion_atom_site_label_3
_geom_torsion_atom_site_label_4
_geom_torsion
_geom_torsion_site_symmetry_4
C1 N1 N2 N3 -1.1(3) .
N5 N1 N2 N3 -178.8(2) .
N1 N2 N3 N4 0.7(3) .
C2 N9 N8 N7 0.5(3) .
Cu1 N9 N8 N7 178.94(17) .
N9 N8 N7 N6 -0.2(3) .
N8 N7 N6 C2 -0.2(3) .
N8 N7 N6 N10 -178.4(2) .
N2 N1 C1 N4 1.0(3) .
N5 N1 C1 N4 178.4(2) .
N8 N9 C2 N6 -0.6(3) .
Cu1 N9 C2 N6 -178.95(15) .
N7 N6 C2 N9 0.5(3) .
N10 N6 C2 N9 178.7(2) .
N1 C1 N4 N3 -0.6(3) .
N1 C1 N4 Cu1 172.77(14) 4_666
N2 N3 N4 C1 -0.1(3) .
N2 N3 N4 Cu1 -173.64(16) 4_666
